data_4340561
loop_
_publ_author_name
'Langeslay, Ryan R.'
'Walensky, Justin R.'
'Ziller, Joseph W.'
'Evans, William J.'

_publ_section_title
;
 Reactivity of Organothorium Complexes with TEMPO.
;
_journal_issue 16
_journal_name_full 'Inorganic chemistry'
_journal_page_first 8455
_journal_page_last 8463
_journal_paper_doi 10.1021/ic501034b
_journal_volume 53
_journal_year 2014
_chemical_formula_sum 'C41.5 H70 N2 O2 Th'
_chemical_formula_weight 861.03
_chemical_name_systematic
; 
 ? 
;
_space_group_crystal_system orthorhombic
_space_group_IT_number 61
_space_group_name_Hall '-P 2ac 2ab'
_space_group_name_H-M_alt 'P b c a'
_symmetry_space_group_name_Hall '-P 2ac 2ab'
_symmetry_space_group_name_H-M 'P b c a'
_atom_sites_solution_hydrogens geom
_atom_sites_solution_primary direct
_atom_sites_solution_secondary difmap
_audit_creation_method SHELXL-2013
_cell_angle_alpha 90
_cell_angle_beta 90
_cell_angle_gamma 90
_cell_formula_units_Z 8
_cell_length_a 13.3034(7)
_cell_length_b 17.3503(9)
_cell_length_c 33.9222(17)
_cell_measurement_reflns_used 9292
_cell_measurement_temperature 88(2)
_cell_measurement_theta_max 28.28
_cell_measurement_theta_min 2.27
_cell_volume 7829.9(7)
_computing_cell_refinement 'Bruker SAINT 7.68a, 2009'
_computing_data_collection 'Bruker APEX2 2012.4-0, 2012'
_computing_data_reduction 'Bruker SAINT 7.68a, 2009'
_computing_molecular_graphics 'Bruker SHELXTL'
_computing_publication_material 'Bruker SHELXTL'
_computing_structure_refinement 'SHELXL-2013 (Sheldrick, 2013)'
_computing_structure_solution 'Bruker SHELXTL 2013/1'
_diffrn_ambient_temperature 88(2)
_diffrn_measured_fraction_theta_full 1.000
_diffrn_measured_fraction_theta_max 0.992
_diffrn_measurement_device_type 'Bruker SMART APEX II CCD'
_diffrn_measurement_method '\f and \w scans'
_diffrn_radiation_type MoK\a
_diffrn_radiation_wavelength 0.71073
_diffrn_reflns_av_R_equivalents 0.0475
_diffrn_reflns_av_unetI/netI 0.0271
_diffrn_reflns_Laue_measured_fraction_full 1.000
_diffrn_reflns_Laue_measured_fraction_max 0.992
_diffrn_reflns_limit_h_max 17
_diffrn_reflns_limit_h_min -17
_diffrn_reflns_limit_k_max 23
_diffrn_reflns_limit_k_min -23
_diffrn_reflns_limit_l_max 44
_diffrn_reflns_limit_l_min -43
_diffrn_reflns_number 90263
_diffrn_reflns_point_group_measured_fraction_full 1.000
_diffrn_reflns_point_group_measured_fraction_max 0.992
_diffrn_reflns_theta_full 25.242
_diffrn_reflns_theta_max 28.308
_diffrn_reflns_theta_min 1.946
_diffrn_source 'fine-focus sealed tube'
_exptl_absorpt_coefficient_mu 3.844
_exptl_absorpt_correction_T_max 0.7202
_exptl_absorpt_correction_T_min 0.5155
_exptl_absorpt_correction_type numerical
_exptl_absorpt_process_details 'Bruker SADABS'
_exptl_crystal_colour colorless
_exptl_crystal_density_diffrn 1.461
_exptl_crystal_density_meas ?
_exptl_crystal_density_method not_measured
_exptl_crystal_description irregular
_exptl_crystal_F_000 3512
_exptl_crystal_size_max 0.290
_exptl_crystal_size_mid 0.185
_exptl_crystal_size_min 0.123
_refine_diff_density_max 1.806
_refine_diff_density_min -1.158
_refine_diff_density_rms 0.104
_refine_ls_extinction_method none
_refine_ls_goodness_of_fit_ref 1.078
_refine_ls_hydrogen_treatment constr
_refine_ls_matrix_type full
_refine_ls_number_parameters 435
_refine_ls_number_reflns 9657
_refine_ls_number_restraints 0
_refine_ls_restrained_S_all 1.078
_refine_ls_R_factor_all 0.0475
_refine_ls_R_factor_gt 0.0330
_refine_ls_shift/su_max 0.001
_refine_ls_shift/su_mean 0.000
_refine_ls_structure_factor_coef Fsqd
_refine_ls_weighting_details 'w=1/[\s^2^(Fo^2^)+(0.0231P)^2^+21.3619P] where P=(Fo^2^+2Fc^2^)/3'
_refine_ls_weighting_scheme calc
_refine_ls_wR_factor_gt 0.0672
_refine_ls_wR_factor_ref 0.0716
_reflns_Friedel_coverage 0.000
_reflns_number_gt 7754
_reflns_number_total 9657
_reflns_threshold_expression 'I > 2\s(I)'
_cod_data_source_file ic501034b_si_002.cif
_cod_data_source_block rrl3
_cod_depositor_comments
;Adding full bibliography for 4340558--4340566.cif.

The following automatic conversions were performed:

'_exptl_crystal_density_meas' value 'not_measured' was changed to '?'
- the value is perceived as not measured.

Automatic conversion script
Id: cif_fix_values 3008 2015-01-20 13:52:24Z robertas 
;
_cod_original_formula_sum 'C41.50 H70 N2 O2 Th'
_cod_database_code 4340561
_shelx_space_group_comment
; 
The symmetry employed for this shelxl refinement is uniquely defined 
by the following loop, which should always be used as a source of 
symmetry information in preference to the above space-group names. 
They are only intended as comments. 
;
_shelx_estimated_absorpt_t_min 0.402
_shelx_estimated_absorpt_t_max 0.649
_shelxl_version_number 2013-3

loop_
_space_group_symop_operation_xyz
'x, y, z'
'-x+1/2, -y, z+1/2'
'-x, y+1/2, -z+1/2'
'x+1/2, -y+1/2, -z'
'-x, -y, -z'
'x-1/2, y, -z-1/2'
'x, -y-1/2, z-1/2'
'-x-1/2, y-1/2, z'

loop_
_atom_site_label
_atom_site_type_symbol
_atom_site_fract_x
_atom_site_fract_y
_atom_site_fract_z
_atom_site_U_iso_or_equiv
_atom_site_adp_type
_atom_site_occupancy
_atom_site_site_symmetry_order
_atom_site_calc_flag
_atom_site_refinement_flags_posn
_atom_site_refinement_flags_adp
_atom_site_refinement_flags_occupancy
_atom_site_disorder_assembly
_atom_site_disorder_group
Th1 Th 0.98695(2) 0.33512(2) 0.11353(2) 0.01606(5) Uani 0.9 1 d . . P A 1
Th1A Th 0.9812(3) 0.3186(2) 0.12332(12) 0.0490(11) Uani 0.1 1 d . . P A 2
O1 O 0.94209(19) 0.42901(14) 0.15181(7) 0.0253(5) Uani 1 1 d . . . . .
O2 O 1.13790(19) 0.31069(15) 0.13451(8) 0.0263(6) Uani 1 1 d . . . . .
N1 N 0.8864(2) 0.46752(16) 0.18273(9) 0.0233(6) Uani 1 1 d . . . . .
N2 N 1.2460(2) 0.31040(18) 0.13289(10) 0.0263(7) Uani 1 1 d . . . . .
C1 C 0.8011(3) 0.2497(2) 0.11767(11) 0.0245(7) Uani 1 1 d . . . . .
C2 C 0.8286(3) 0.2610(2) 0.15760(11) 0.0254(8) Uani 1 1 d . . . . .
C3 C 0.9157(3) 0.2169(2) 0.16527(11) 0.0272(8) Uani 1 1 d . . . . .
C4 C 0.9402(3) 0.1756(2) 0.13050(12) 0.0287(8) Uani 1 1 d . . . . .
C5 C 0.8698(3) 0.1954(2) 0.10096(12) 0.0279(8) Uani 1 1 d . . . . .
C6 C 0.7075(3) 0.2801(2) 0.09843(12) 0.0303(8) Uani 1 1 d . . . . .
H6A H 0.6510 0.2762 0.1169 0.045 Uiso 1 1 calc R U . . .
H6B H 0.6928 0.2499 0.0747 0.045 Uiso 1 1 calc R U . . .
H6C H 0.7176 0.3343 0.0912 0.045 Uiso 1 1 calc R U . . .
C7 C 0.7676(3) 0.3019(2) 0.18857(11) 0.0298(8) Uani 1 1 d . . . . .
H7A H 0.7640 0.2698 0.2123 0.045 Uiso 1 1 calc R U . . .
H7B H 0.6997 0.3113 0.1785 0.045 Uiso 1 1 calc R U . . .
H7C H 0.7997 0.3512 0.1950 0.045 Uiso 1 1 calc R U . . .
C8 C 0.9640(3) 0.2074(2) 0.20512(13) 0.0353(10) Uani 1 1 d . . . . .
H8A H 0.9151 0.1853 0.2236 0.053 Uiso 1 1 calc R U . . .
H8B H 0.9862 0.2578 0.2148 0.053 Uiso 1 1 calc R U . . .
H8C H 1.0220 0.1729 0.2029 0.053 Uiso 1 1 calc R U . . .
C9 C 1.0116(3) 0.1084(2) 0.12773(16) 0.0425(11) Uani 1 1 d . . . . .
H9A H 0.9757 0.0606 0.1341 0.064 Uiso 1 1 calc R U . . .
H9B H 1.0670 0.1157 0.1464 0.064 Uiso 1 1 calc R U . . .
H9C H 1.0384 0.1050 0.1009 0.064 Uiso 1 1 calc R U . . .
C10 C 0.8564(3) 0.1526(2) 0.06268(12) 0.0336(9) Uani 1 1 d . . . . .
H10A H 0.8338 0.0999 0.0681 0.050 Uiso 1 1 calc R U . . .
H10B H 0.9206 0.1511 0.0485 0.050 Uiso 1 1 calc R U . . .
H10C H 0.8061 0.1791 0.0465 0.050 Uiso 1 1 calc R U . . .
C11 C 0.9423(3) 0.4310(2) 0.04678(11) 0.0288(8) Uani 1 1 d . . . . .
C12 C 1.0434(3) 0.4464(2) 0.05659(11) 0.0283(8) Uani 1 1 d . . . . .
C13 C 1.1018(3) 0.3810(2) 0.04615(11) 0.0299(8) Uani 1 1 d . . . . .
C14 C 1.0364(3) 0.3236(2) 0.03106(11) 0.0299(8) Uani 1 1 d . . . . .
C15 C 0.9373(3) 0.3551(2) 0.03123(11) 0.0291(8) Uani 1 1 d . . . . .
C16 C 0.8601(3) 0.4900(2) 0.04364(12) 0.0393(10) Uani 1 1 d . . . . .
H16A H 0.8611 0.5131 0.0173 0.059 Uiso 1 1 calc R U . . .
H16B H 0.8707 0.5303 0.0634 0.059 Uiso 1 1 calc R U . . .
H16C H 0.7949 0.4652 0.0482 0.059 Uiso 1 1 calc R U . . .
C17 C 1.0855(3) 0.5220(2) 0.07016(13) 0.0377(10) Uani 1 1 d . . . . .
H17A H 1.0472 0.5642 0.0582 0.057 Uiso 1 1 calc R U . . .
H17B H 1.1561 0.5259 0.0622 0.057 Uiso 1 1 calc R U . . .
H17C H 1.0806 0.5254 0.0989 0.057 Uiso 1 1 calc R U . . .
C18 C 1.2144(3) 0.3771(3) 0.04502(13) 0.0392(10) Uani 1 1 d . . . . .
H18A H 1.2414 0.4269 0.0365 0.059 Uiso 1 1 calc R U . . .
H18B H 1.2354 0.3369 0.0265 0.059 Uiso 1 1 calc R U . . .
H18C H 1.2400 0.3649 0.0714 0.059 Uiso 1 1 calc R U . . .
C19 C 1.0675(4) 0.2495(3) 0.01246(13) 0.0424(11) Uani 1 1 d . . . . .
H19A H 1.1318 0.2567 -0.0012 0.064 Uiso 1 1 calc R U . . .
H19B H 1.0162 0.2332 -0.0065 0.064 Uiso 1 1 calc R U . . .
H19C H 1.0751 0.2100 0.0329 0.064 Uiso 1 1 calc R U . . .
C20 C 0.8481(3) 0.3236(3) 0.00941(12) 0.0382(10) Uani 1 1 d . . . . .
H20A H 0.8352 0.3553 -0.0139 0.057 Uiso 1 1 calc R U . . .
H20B H 0.7891 0.3245 0.0267 0.057 Uiso 1 1 calc R U . . .
H20C H 0.8619 0.2705 0.0013 0.057 Uiso 1 1 calc R U . . .
C21 C 0.8190(3) 0.5268(2) 0.16483(12) 0.0278(8) Uani 1 1 d . . . . .
C22 C 0.7594(3) 0.5629(2) 0.19883(13) 0.0367(10) Uani 1 1 d . . . . .
H22A H 0.7173 0.6052 0.1883 0.044 Uiso 1 1 calc R U . . .
H22B H 0.7137 0.5235 0.2100 0.044 Uiso 1 1 calc R U . . .
C23 C 0.8250(4) 0.5943(2) 0.23136(13) 0.0419(11) Uani 1 1 d . . . . .
H23A H 0.7826 0.6136 0.2532 0.050 Uiso 1 1 calc R U . . .
H23B H 0.8659 0.6377 0.2213 0.050 Uiso 1 1 calc R U . . .
C24 C 0.8931(3) 0.5306(2) 0.24617(12) 0.0361(10) Uani 1 1 d . . . . .
H24A H 0.8513 0.4902 0.2587 0.043 Uiso 1 1 calc R U . . .
H24B H 0.9381 0.5520 0.2667 0.043 Uiso 1 1 calc R U . . .
C25 C 0.9576(3) 0.4933(2) 0.21385(11) 0.0279(8) Uani 1 1 d . . . . .
C26 C 0.8711(3) 0.5896(2) 0.14050(12) 0.0329(9) Uani 1 1 d . . . . .
H26A H 0.9232 0.5661 0.1240 0.049 Uiso 1 1 calc R U . . .
H26B H 0.9020 0.6273 0.1583 0.049 Uiso 1 1 calc R U . . .
H26C H 0.8215 0.6154 0.1237 0.049 Uiso 1 1 calc R U . . .
C27 C 0.7441(3) 0.4834(2) 0.13853(12) 0.0332(9) Uani 1 1 d . . . . .
H27A H 0.7806 0.4569 0.1174 0.050 Uiso 1 1 calc R U . . .
H27B H 0.6965 0.5201 0.1270 0.050 Uiso 1 1 calc R U . . .
H27C H 0.7074 0.4455 0.1544 0.050 Uiso 1 1 calc R U . . .
C28 C 1.0410(3) 0.5488(2) 0.20048(12) 0.0340(9) Uani 1 1 d . . . . .
H28A H 1.0636 0.5344 0.1740 0.051 Uiso 1 1 calc R U . . .
H28B H 1.0977 0.5457 0.2189 0.051 Uiso 1 1 calc R U . . .
H28C H 1.0149 0.6016 0.2001 0.051 Uiso 1 1 calc R U . . .
C29 C 1.0056(3) 0.4205(2) 0.23057(12) 0.0328(9) Uani 1 1 d . . . . .
H29A H 1.0489 0.3970 0.2105 0.049 Uiso 1 1 calc R U . . .
H29B H 0.9529 0.3840 0.2381 0.049 Uiso 1 1 calc R U . . .
H29C H 1.0459 0.4338 0.2538 0.049 Uiso 1 1 calc R U . . .
C30 C 1.2853(3) 0.3622(2) 0.16442(12) 0.0316(9) Uani 1 1 d . . . . .
C31 C 1.4005(3) 0.3618(3) 0.16056(14) 0.0413(10) Uani 1 1 d . . . . .
H31A H 1.4193 0.3871 0.1355 0.050 Uiso 1 1 calc R U . . .
H31B H 1.4295 0.3927 0.1823 0.050 Uiso 1 1 calc R U . . .
C32 C 1.4461(3) 0.2820(3) 0.16150(15) 0.0471(12) Uani 1 1 d . . . . .
H32A H 1.4338 0.2578 0.1875 0.057 Uiso 1 1 calc R U . . .
H32B H 1.5197 0.2853 0.1573 0.057 Uiso 1 1 calc R U . . .
C33 C 1.3985(3) 0.2340(3) 0.12917(14) 0.0418(11) Uani 1 1 d . . . . .
H33A H 1.4268 0.1813 0.1301 0.050 Uiso 1 1 calc R U . . .
H33B H 1.4161 0.2566 0.1033 0.050 Uiso 1 1 calc R U . . .
C34 C 1.2834(3) 0.2292(2) 0.13271(12) 0.0328(9) Uani 1 1 d . . . . .
C35 C 1.2477(3) 0.4425(2) 0.15440(13) 0.0387(10) Uani 1 1 d . . . . .
H35A H 1.1748 0.4449 0.1582 0.058 Uiso 1 1 calc R U . . .
H35B H 1.2638 0.4543 0.1269 0.058 Uiso 1 1 calc R U . . .
H35C H 1.2804 0.4803 0.1717 0.058 Uiso 1 1 calc R U . . .
C36 C 1.2524(3) 0.3405(3) 0.20657(11) 0.0357(9) Uani 1 1 d . . . . .
H36A H 1.1826 0.3225 0.2062 0.054 Uiso 1 1 calc R U . . .
H36B H 1.2577 0.3858 0.2237 0.054 Uiso 1 1 calc R U . . .
H36C H 1.2960 0.2995 0.2167 0.054 Uiso 1 1 calc R U . . .
C37 C 1.2517(3) 0.1797(2) 0.16768(13) 0.0386(10) Uani 1 1 d . . . . .
H37A H 1.1804 0.1886 0.1734 0.058 Uiso 1 1 calc R U . . .
H37B H 1.2921 0.1934 0.1908 0.058 Uiso 1 1 calc R U . . .
H37C H 1.2621 0.1252 0.1613 0.058 Uiso 1 1 calc R U . . .
C38 C 1.2429(4) 0.1927(3) 0.09434(13) 0.0428(11) Uani 1 1 d . . . . .
H38A H 1.1692 0.1923 0.0950 0.064 Uiso 1 1 calc R U . . .
H38B H 1.2678 0.1397 0.0920 0.064 Uiso 1 1 calc R U . . .
H38C H 1.2659 0.2229 0.0717 0.064 Uiso 1 1 calc R U . . .
C39 C 1.0174(5) 0.0678(4) -0.0531(2) 0.081(2) Uiso 1 1 d . . . . .
C40 C 1.0832(8) 0.0642(6) -0.0210(3) 0.054(3) Uiso 0.5 1 d . . P . .
C41 C 1.0783(4) 0.0258(3) 0.01267(15) 0.0486(12) Uiso 1 1 d . . . . .
C42 C 1.0625(9) -0.0171(7) 0.0454(3) 0.060(3) Uiso 0.5 1 d . . P . .
C43 C 1.0072(7) 0.0270(5) -0.0188(3) 0.041(2) Uiso 0.5 1 d . . P . .

loop_
_atom_site_aniso_label
_atom_site_aniso_U_11
_atom_site_aniso_U_22
_atom_site_aniso_U_33
_atom_site_aniso_U_23
_atom_site_aniso_U_13
_atom_site_aniso_U_12
Th1 0.02039(8) 0.01244(11) 0.01534(10) 0.00087(8) -0.00080(7) -0.00096(8)
Th1A 0.0552(16) 0.0327(18) 0.059(2) 0.0044(12) -0.0016(15) -0.0131(11)
O1 0.0271(13) 0.0214(12) 0.0275(14) -0.0027(10) 0.0021(11) 0.0022(10)
O2 0.0260(13) 0.0266(13) 0.0262(14) 0.0018(11) -0.0023(11) 0.0013(10)
N1 0.0287(16) 0.0184(14) 0.0228(16) -0.0051(12) 0.0027(12) 0.0010(12)
N2 0.0221(15) 0.0274(16) 0.0293(17) 0.0029(13) -0.0003(13) 0.0026(12)
C1 0.0269(18) 0.0218(17) 0.0248(19) -0.0009(15) -0.0013(15) -0.0065(14)
C2 0.0289(19) 0.0193(17) 0.028(2) 0.0020(15) -0.0036(16) -0.0069(14)
C3 0.034(2) 0.0181(17) 0.030(2) 0.0049(15) -0.0051(16) -0.0077(15)
C4 0.031(2) 0.0172(17) 0.038(2) 0.0002(16) -0.0035(17) -0.0030(15)
C5 0.031(2) 0.0208(17) 0.032(2) -0.0032(15) -0.0039(16) -0.0068(15)
C6 0.028(2) 0.034(2) 0.028(2) 0.0007(17) -0.0026(16) -0.0043(16)
C7 0.036(2) 0.0252(19) 0.029(2) -0.0001(16) 0.0004(17) -0.0079(16)
C8 0.044(2) 0.025(2) 0.037(2) 0.0072(17) -0.0134(19) -0.0048(17)
C9 0.038(2) 0.0229(19) 0.067(3) -0.006(2) -0.009(2) -0.0015(17)
C10 0.043(2) 0.026(2) 0.032(2) -0.0100(17) -0.0013(18) -0.0093(17)
C11 0.036(2) 0.0248(19) 0.026(2) 0.0044(15) -0.0038(16) 0.0006(16)
C12 0.040(2) 0.0247(18) 0.0201(18) 0.0047(15) 0.0016(16) -0.0044(16)
C13 0.038(2) 0.029(2) 0.0232(19) 0.0036(16) 0.0015(16) -0.0044(17)
C14 0.041(2) 0.027(2) 0.0220(18) 0.0044(15) -0.0016(16) -0.0055(16)
C15 0.038(2) 0.028(2) 0.0220(19) 0.0025(15) -0.0027(16) -0.0049(16)
C16 0.051(3) 0.037(2) 0.030(2) 0.0045(19) -0.0024(19) 0.009(2)
C17 0.044(2) 0.034(2) 0.035(2) 0.0054(18) -0.0006(19) -0.0112(19)
C18 0.036(2) 0.050(3) 0.032(2) 0.009(2) 0.0022(18) -0.004(2)
C19 0.058(3) 0.039(2) 0.031(2) -0.0055(19) 0.006(2) 0.003(2)
C20 0.046(2) 0.040(2) 0.029(2) 0.0043(18) -0.0109(18) -0.010(2)
C21 0.030(2) 0.0215(17) 0.032(2) -0.0011(15) 0.0024(16) 0.0031(15)
C22 0.038(2) 0.028(2) 0.043(2) -0.0038(18) 0.0119(19) 0.0067(18)
C23 0.054(3) 0.031(2) 0.041(3) -0.0086(19) 0.019(2) 0.000(2)
C24 0.050(3) 0.030(2) 0.029(2) -0.0072(17) 0.0064(19) -0.0089(18)
C25 0.034(2) 0.0240(18) 0.0256(19) -0.0023(15) 0.0010(15) -0.0060(16)
C26 0.041(2) 0.0227(19) 0.035(2) 0.0057(17) 0.0030(18) 0.0019(17)
C27 0.029(2) 0.029(2) 0.042(2) 0.0045(18) -0.0024(17) 0.0019(17)
C28 0.038(2) 0.029(2) 0.035(2) -0.0025(17) 0.0025(18) -0.0112(17)
C29 0.037(2) 0.032(2) 0.029(2) 0.0024(16) -0.0045(17) -0.0082(17)
C30 0.035(2) 0.033(2) 0.026(2) 0.0004(17) -0.0038(16) -0.0012(17)
C31 0.035(2) 0.050(3) 0.039(2) 0.006(2) -0.0017(19) -0.0089(19)
C32 0.030(2) 0.062(3) 0.050(3) 0.011(2) 0.004(2) 0.006(2)
C33 0.033(2) 0.047(3) 0.045(3) 0.006(2) 0.0035(19) 0.013(2)
C34 0.033(2) 0.028(2) 0.037(2) 0.0053(18) 0.0041(18) 0.0070(16)
C35 0.049(3) 0.030(2) 0.037(2) -0.0003(19) 0.000(2) -0.0022(19)
C36 0.036(2) 0.044(2) 0.028(2) -0.0015(19) 0.0000(17) -0.0034(19)
C37 0.039(2) 0.031(2) 0.046(3) 0.0105(19) -0.004(2) 0.0032(18)
C38 0.054(3) 0.034(2) 0.040(3) -0.005(2) 0.004(2) 0.010(2)

loop_
_atom_type_symbol
_atom_type_description
_atom_type_scat_dispersion_real
_atom_type_scat_dispersion_imag
_atom_type_scat_source
C C 0.0033 0.0016 'International Tables Vol C Tables 4.2.6.8 and 6.1.1.4'
H H 0.0000 0.0000 'International Tables Vol C Tables 4.2.6.8 and 6.1.1.4'
N N 0.0061 0.0033 'International Tables Vol C Tables 4.2.6.8 and 6.1.1.4'
O O 0.0106 0.0060 'International Tables Vol C Tables 4.2.6.8 and 6.1.1.4'
Th Th -7.2400 8.8979 'International Tables Vol C Tables 4.2.6.8 and 6.1.1.4'

loop_
_geom_angle_atom_site_label_1
_geom_angle_atom_site_label_2
_geom_angle_atom_site_label_3
_geom_angle
_geom_angle_site_symmetry_1
_geom_angle_site_symmetry_3
Cnt1 Th1 O1 104.5 . .
Cnt1 Th1 O2 107.8 . .
Cnt2 Th1 O1 109.2 . .
Cnt2 Th1 O2 104.6 . .
Cnt1 Th1 Cnt2 126.3 . .
O1 Th1 O2 101.82(10) . .
O1 Th1 C12 88.25(10) . .
O2 Th1 C12 96.39(11) . .
O1 Th1 C3 94.59(10) . .
O2 Th1 C3 88.02(10) . .
C12 Th1 C3 174.17(11) . .
O1 Th1 C13 114.60(10) . .
O2 Th1 C13 79.76(11) . .
C12 Th1 C13 28.86(11) . .
C3 Th1 C13 150.02(11) . .
O1 Th1 C11 88.87(10) . .
O2 Th1 C11 124.23(11) . .
C12 Th1 C11 28.63(11) . .
C3 Th1 C11 146.14(11) . .
C13 Th1 C11 47.13(12) . .
O1 Th1 C14 134.17(10) . .
O2 Th1 C14 95.38(11) . .
C12 Th1 C14 47.49(11) . .
C3 Th1 C14 128.45(11) . .
C13 Th1 C14 28.60(11) . .
C11 Th1 C14 47.27(11) . .
O1 Th1 C2 79.84(10) . .
O2 Th1 C2 114.72(10) . .
C12 Th1 C2 148.29(11) . .
C3 Th1 C2 28.45(11) . .
C13 Th1 C2 158.04(11) . .
C11 Th1 C2 121.04(11) . .
C14 Th1 C2 129.71(11) . .
O1 Th1 C1 96.95(10) . .
O2 Th1 C1 132.52(10) . .
C12 Th1 C1 127.61(11) . .
C3 Th1 C1 47.01(11) . .
C13 Th1 C1 129.73(11) . .
C11 Th1 C1 99.12(11) . .
C14 Th1 C1 101.96(11) . .
C2 Th1 C1 28.41(10) . .
O1 Th1 C15 115.22(10) . .
O2 Th1 C15 123.44(11) . .
C12 Th1 C15 47.16(11) . .
C3 Th1 C15 127.07(11) . .
C13 Th1 C15 46.94(11) . .
C11 Th1 C15 28.54(10) . .
C14 Th1 C15 28.61(12) . .
C2 Th1 C15 112.77(11) . .
C1 Th1 C15 85.00(11) . .
O1 Th1 C4 122.70(11) . .
O2 Th1 C4 86.97(10) . .
C12 Th1 C4 147.60(11) . .
C3 Th1 C4 28.52(11) . .
C13 Th1 C4 122.67(11) . .
C11 Th1 C4 131.77(11) . .
C14 Th1 C4 100.15(11) . .
C2 Th1 C4 46.66(11) . .
C1 Th1 C4 46.77(11) . .
C15 Th1 C4 104.92(11) . .
O1 Th1 C5 124.46(10) . .
O2 Th1 C5 112.35(10) . .
C12 Th1 C5 127.53(11) . .
C3 Th1 C5 46.85(11) . .
C13 Th1 C5 113.60(11) . .
C11 Th1 C5 104.82(11) . .
C14 Th1 C5 85.55(11) . .
C2 Th1 C5 46.71(11) . .
C1 Th1 C5 28.53(11) . .
C15 Th1 C5 80.56(11) . .
C4 Th1 C5 28.18(11) . .
N1 O1 Th1 157.2(2) . .
N2 O2 Th1 155.8(2) . .
O1 N1 C25 109.1(3) . .
O1 N1 C21 109.3(3) . .
C25 N1 C21 117.7(3) . .
O2 N2 C30 108.7(3) . .
O2 N2 C34 109.6(3) . .
C30 N2 C34 117.1(3) . .
C2 C1 C5 107.8(3) . .
C2 C1 C6 125.5(3) . .
C5 C1 C6 126.1(3) . .
C2 C1 Th1 75.8(2) . .
C5 C1 Th1 76.8(2) . .
C6 C1 Th1 120.5(2) . .
C3 C2 C1 108.3(3) . .
C3 C2 C7 124.6(3) . .
C1 C2 C7 126.4(3) . .
C3 C2 Th1 74.8(2) . .
C1 C2 Th1 75.8(2) . .
C7 C2 Th1 123.0(2) . .
C2 C3 C4 108.0(3) . .
C2 C3 C8 125.1(4) . .
C4 C3 C8 126.4(4) . .
C2 C3 Th1 76.7(2) . .
C4 C3 Th1 77.0(2) . .
C8 C3 Th1 119.2(2) . .
C5 C4 C3 108.4(3) . .
C5 C4 C9 124.1(4) . .
C3 C4 C9 126.0(4) . .
C5 C4 Th1 76.7(2) . .
C3 C4 Th1 74.4(2) . .
C9 C4 Th1 126.3(3) . .
C4 C5 C1 107.6(3) . .
C4 C5 C10 124.7(4) . .
C1 C5 C10 126.2(4) . .
C4 C5 Th1 75.1(2) . .
C1 C5 Th1 74.7(2) . .
C10 C5 Th1 126.8(3) . .
C12 C11 C15 107.9(3) . .
C12 C11 C16 125.5(4) . .
C15 C11 C16 124.9(4) . .
C12 C11 Th1 74.1(2) . .
C15 C11 Th1 76.4(2) . .
C16 C11 Th1 127.0(3) . .
C11 C12 C13 108.2(3) . .
C11 C12 C17 126.4(4) . .
C13 C12 C17 124.8(4) . .
C11 C12 Th1 77.3(2) . .
C13 C12 Th1 76.8(2) . .
C17 C12 Th1 119.1(3) . .
C14 C13 C12 108.3(4) . .
C14 C13 C18 124.9(4) . .
C12 C13 C18 126.2(4) . .
C14 C13 Th1 76.4(2) . .
C12 C13 Th1 74.4(2) . .
C18 C13 Th1 122.7(3) . .
C13 C14 C15 107.3(3) . .
C13 C14 C19 126.0(4) . .
C15 C14 C19 126.0(4) . .
C13 C14 Th1 75.0(2) . .
C15 C14 Th1 76.0(2) . .
C19 C14 Th1 122.3(3) . .
C11 C15 C14 108.2(3) . .
C11 C15 C20 123.8(4) . .
C14 C15 C20 126.1(4) . .
C11 C15 Th1 75.0(2) . .
C14 C15 Th1 75.3(2) . .
C20 C15 Th1 127.8(3) . .
N1 C21 C26 115.9(3) . .
N1 C21 C22 106.6(3) . .
C26 C21 C22 110.4(3) . .
N1 C21 C27 106.8(3) . .
C26 C21 C27 109.2(3) . .
C22 C21 C27 107.6(3) . .
C23 C22 C21 113.5(3) . .
C22 C23 C24 109.0(3) . .
C23 C24 C25 113.9(3) . .
N1 C25 C29 106.4(3) . .
N1 C25 C24 106.1(3) . .
C29 C25 C24 108.5(3) . .
N1 C25 C28 116.0(3) . .
C29 C25 C28 109.0(3) . .
C24 C25 C28 110.5(3) . .
N2 C30 C35 106.1(3) . .
N2 C30 C31 106.6(3) . .
C35 C30 C31 108.2(4) . .
N2 C30 C36 114.8(3) . .
C35 C30 C36 109.8(4) . .
C31 C30 C36 111.1(3) . .
C32 C31 C30 113.7(4) . .
C31 C32 C33 108.7(4) . .
C32 C33 C34 112.9(4) . .
N2 C34 C37 115.9(3) . .
N2 C34 C33 106.2(3) . .
C37 C34 C33 111.5(4) . .
N2 C34 C38 105.9(3) . .
C37 C34 C38 109.2(4) . .
C33 C34 C38 107.7(4) . .
C43 C39 C40 51.5(6) . .
C43 C39 C42 56.2(7) . 5_755
C40 C39 C42 107.6(8) . 5_755
C43 C40 C41 68.6(8) . .
C43 C40 C39 63.0(7) . .
C41 C40 C39 131.5(9) . .
C40 C41 C42 173.0(8) . .
C40 C41 C43 51.6(6) . .
C42 C41 C43 121.3(7) . .
C40 C41 C43 118.2(7) . 5_755
C42 C41 C43 54.8(6) . 5_755
C43 C41 C43 66.7(7) . 5_755
C43 C42 C41 67.3(7) 5_755 .
C43 C42 C39 60.5(7) 5_755 5_755
C41 C42 C39 127.8(10) . 5_755
C40 C43 C42 128.7(11) . 5_755
C40 C43 C39 65.5(7) . .
C42 C43 C39 63.3(7) 5_755 .
C40 C43 C41 59.8(7) . .
C42 C43 C41 170.6(10) 5_755 .
C39 C43 C41 125.3(8) . .
C40 C43 C41 172.2(10) . 5_755
C42 C43 C41 57.9(7) 5_755 5_755
C39 C43 C41 121.2(8) . 5_755
C41 C43 C41 113.3(7) . 5_755
C40 C43 C43 117.8(11) . 5_755
C42 C43 C43 113.0(10) 5_755 5_755
C39 C43 C43 174.9(11) . 5_755
C41 C43 C43 58.2(6) . 5_755
C41 C43 C43 55.2(6) 5_755 5_755

loop_
_geom_bond_atom_site_label_1
_geom_bond_atom_site_label_2
_geom_bond_distance
_geom_bond_site_symmetry_2
Th1 Cnt1 2.625 .
Th1 Cnt2 2.601 .
Th1 O1 2.167(2) .
Th1 O2 2.172(3) .
Th1 C12 2.832(4) .
Th1 C3 2.861(4) .
Th1 C13 2.863(4) .
Th1 C11 2.872(4) .
Th1 C14 2.881(4) .
Th1 C2 2.886(4) .
Th1 C1 2.887(3) .
Th1 C15 2.890(4) .
Th1 C4 2.894(4) .
Th1 C5 2.914(4) .
O1 N1 1.447(4) .
O2 N2 1.440(4) .
N1 C25 1.487(5) .
N1 C21 1.494(5) .
N2 C30 1.491(5) .
N2 C34 1.494(5) .
C1 C2 1.417(5) .
C1 C5 1.430(5) .
C1 C6 1.502(5) .
C2 C3 1.412(5) .
C2 C7 1.505(5) .
C3 C4 1.418(5) .
C3 C8 1.506(5) .
C4 C5 1.414(5) .
C4 C9 1.507(5) .
C5 C10 1.506(5) .
C11 C12 1.411(6) .
C11 C15 1.420(5) .
C11 C16 1.502(6) .
C12 C13 1.419(5) .
C12 C17 1.500(5) .
C13 C14 1.419(5) .
C13 C18 1.500(6) .
C14 C15 1.426(6) .
C14 C19 1.491(6) .
C15 C20 1.501(5) .
C21 C26 1.533(5) .
C21 C22 1.534(5) .
C21 C27 1.534(5) .
C22 C23 1.509(6) .
C23 C24 1.515(6) .
C24 C25 1.535(5) .
C25 C29 1.525(5) .
C25 C28 1.537(5) .
C30 C35 1.519(6) .
C30 C31 1.539(6) .
C30 C36 1.541(5) .
C31 C32 1.512(7) .
C32 C33 1.516(7) .
C33 C34 1.539(6) .
C34 C37 1.524(6) .
C34 C38 1.545(6) .
C39 C43 1.367(11) .
C39 C40 1.397(12) .
C39 C42 1.405(13) 5_755
C40 C43 1.202(13) .
C40 C41 1.324(12) .
C41 C42 1.354(12) .
C41 C43 1.426(10) .
C41 C43 1.476(10) 5_755
C42 C43 1.306(14) 5_755
C42 C39 1.405(13) 5_755
C43 C42 1.307(14) 5_755
C43 C41 1.476(10) 5_755
C43 C43 1.595(18) 5_755
